data_1100113
loop_
_publ_author_name
'Touret, J.'
'Bourdon, X.'
'Leblanc, M.'
'Retoux, R.'
'Renaudin, J.'
'Maisonneuve, V.'

_publ_section_title
;
 Crystal structure of new hydroxide fluorides with isolated F- anions:
 [H~3~N(CH~2~)~6~NH~3~]~2~M(F, OH)~6~(F,OH)&#x00B7;H~2~O (M = Al, In)
;
_journal_coden_ASTM JFLCAR
_journal_issue 2
_journal_name_full 'Journal of Fluorine Chemistry'
_journal_page_first 133
_journal_page_last 138
_journal_paper_doi 10.1016/s0022-1139(01)00420-1
_journal_volume 110
_journal_year 2001
_chemical_formula_moiety
;
2(C6 H18 N2 2+),Al1 F6 3-,F1 1-,H2 O1
;
_chemical_formula_sum 'C12 H38 Al F7 N4 O'
_chemical_name_systematic
;
bis(Hexane-1,6-diammonium) hexa-fluoro-aluminium(iii) fluoride monohydrate
;
_space_group_IT_number 2
_symmetry_cell_setting triclinic
_symmetry_Int_Tables_number 2
_symmetry_space_group_name_Hall '-P 1'
_symmetry_space_group_name_H-M 'P -1'
_cell_angle_alpha 90.966(14)
_cell_angle_beta 90.515(12)
_cell_angle_gamma 94.351(19)
_cell_formula_units_Z 2
_cell_length_a 6.3004(18)
_cell_length_b 12.691(2)
_cell_length_c 12.7423(14)
_cell_volume 1015.719
_diffrn_ambient_temperature 293
_exptl_crystal_colour colorless
_exptl_crystal_density_diffrn 1.355
_exptl_crystal_description lamellar
_refine_ls_R_factor_gt 0.0449
_refine_ls_wR_factor_gt 0.0449
_cod_original_formula_sum 'C12 H38 Al1 F7 N4 O1'
_cod_database_code 1100113

loop_
_symmetry_equiv_pos_site_id
_symmetry_equiv_pos_as_xyz
1 x,y,z
2 -x,-y,-z

loop_
_atom_site_label
_atom_site_type_symbol
_atom_site_fract_x
_atom_site_fract_y
_atom_site_fract_z
Al1 Al 0.00000 0.00000 0.00000
Al2 Al 0.00000 0.00000 -0.50000
F1 F 0.1496(2) 0.04113(11) -0.11338(11)
F2 F 0.1560(2) 0.01538(11) -0.61835(11)
F3 F 0.2334(2) -0.03521(11) -0.43155(11)
F4 F 0.2381(2) 0.02274(11) 0.08012(11)
F5 F 0.0674(2) 0.13899(11) -0.46368(12)
F6 F 0.0645(2) -0.13602(11) -0.02597(11)
F7 F -0.4343(3) 0.19686(13) -0.24728(13)
N1 N 0.4888(3) -0.15721(16) -0.54981(18)
H1 H 0.46810 -0.16600 -0.61870
H2 H 0.62670 -0.14190 -0.53650
H3 H 0.41530 -0.10450 -0.52660
C1 C 0.4164(4) -0.2556(2) -0.4960(2)
H4 H 0.26480 -0.27040 -0.50830
H5 H 0.43930 -0.24560 -0.42110
C2 C 0.5319(5) -0.3497(2) -0.5334(2)
H6 H 0.68250 -0.33700 -0.51710
H7 H 0.51640 -0.35730 -0.60910
C3 C 0.4460(5) -0.4514(2) -0.4824(3)
H8 H 0.46250 -0.44320 -0.40680
H9 H 0.29490 -0.46270 -0.49800
N2 N 0.4748(3) -0.15706(16) 0.04346(18)
H10 H 0.34340 -0.14720 0.02150
H11 H 0.56030 -0.09990 0.03010
H12 H 0.47400 -0.16830 0.11220
C4 C 0.5524(4) -0.24985(19) -0.0122(2)
H13 H 0.70560 -0.24910 -0.00340
H14 H 0.52130 -0.24530 -0.08660
C5 C 0.4501(5) -0.3521(2) 0.0285(2)
H15 H 0.29840 -0.35600 0.01360
H16 H 0.46950 -0.35380 0.10400
C6 C 0.5458(5) -0.4473(2) -0.0217(2)
H17 H 0.69870 -0.44090 -0.01000
H18 H 0.52020 -0.44710 -0.09690
N3 N 0.0701(4) -0.13454(16) -0.24741(18)
H19 H 0.04870 -0.13060 -0.17850
H20 H 0.00600 -0.08340 -0.27890
H21 H 0.20910 -0.12720 -0.25990
C7 C -0.0190(5) -0.2385(2) -0.2886(2)
H22 H 0.00590 -0.24270 -0.36350
H23 H -0.17170 -0.24470 -0.27790
C8 C 0.0784(5) -0.3286(2) -0.2359(2)
H24 H 0.05540 -0.32390 -0.16090
H25 H 0.23070 -0.32320 -0.24760
C9 C -0.0179(5) -0.4353(2) -0.2781(2)
H26 H -0.17020 -0.43990 -0.26620
H27 H 0.00390 -0.43890 -0.35330
C10 C 0.0758(5) -0.5292(2) -0.2281(2)
H28 H 0.05170 -0.52630 -0.15300
H29 H 0.22850 -0.52380 -0.23880
C11 C -0.0164(5) -0.6353(2) -0.2712(2)
H30 H -0.16990 -0.64010 -0.26370
H31 H 0.01500 -0.64070 -0.34540
C12 C 0.0742(4) -0.7258(2) -0.2143(2)
H32 H 0.22700 -0.72240 -0.22430
H33 H 0.04830 -0.71840 -0.13980
N4 N -0.0208(4) -0.83006(16) -0.25227(17)
H34 H 0.02610 -0.88070 -0.21260
H35 H 0.01650 -0.84060 -0.31860
H36 H -0.16190 -0.83150 -0.24840
O1 O 0.4700(3) 0.10848(17) -0.75122(16)
H37 H 0.414(4) 0.074(2) -0.6968(16)
H38 H 0.415(4) 0.079(2) -0.8094(14)
F1A F -0.1496(2) -0.04113(11) 0.11338(11)
F4A F -0.2381(2) -0.02274(11) -0.08012(11)
F6A F -0.0645(2) 0.13602(11) 0.02597(11)
F2A* F -0.1560(2) -0.01538(11) -0.38165(11)
F3A* F -0.2334(2) 0.03521(11) -0.56845(11)
F5A* F -0.0674(2) -0.13899(11) -0.53632(12)
C3A* C 0.5540(5) -0.5486(2) -0.5176(3)
C2A* C 0.4681(5) -0.6503(2) -0.4666(2)
C1A* C 0.5836(4) -0.7444(2) -0.5040(2)
N1A* N 0.5112(3) -0.84279(16) -0.45019(18)
H1A* H 0.53190 -0.83400 -0.38130
H2A* H 0.37330 -0.85810 -0.46350
H3A* H 0.58470 -0.89550 -0.47340
H4A* H 0.73520 -0.72960 -0.49170
H5A* H 0.56070 -0.75440 -0.57890
H6A* H 0.31750 -0.66300 -0.48290
H7A* H 0.48360 -0.64270 -0.39090
H8A* H 0.53750 -0.55680 -0.59320
H9A* H 0.70510 -0.53730 -0.50200
C6A* C 0.4542(5) -0.5527(2) 0.0217(2)
C5A* C 0.5499(5) -0.6479(2) -0.0285(2)
C4A* C 0.4476(4) -0.75015(19) 0.0122(2)
N2A* N 0.5252(3) -0.84294(16) -0.04346(18)
H10A* H 0.65660 -0.85280 -0.02150
H11A* H 0.43970 -0.90010 -0.03010
H12A* H 0.52600 -0.83170 -0.11220
H13A* H 0.29440 -0.75090 0.00340
H14A* H 0.47870 -0.75470 0.08660
H15A* H 0.70160 -0.64400 -0.01360
H16A* H 0.53050 -0.64620 -0.10400
H17A* H 0.30130 -0.55910 0.01000
H18A* H 0.47980 -0.55290 0.09690

loop_
_atom_type_symbol
_atom_type_radius_bond
C 0.68
H 0.23
Al 1.35
F 0.64
N 0.68
O 0.68
